data_7719673
loop_
_publ_author_name
'Moore, Jewelianna M.'
'Vaught, Brennan M.'
'Miller, Tabitha J.'
'Nunn, George'
'Elford, Lindsey S.'
'Gullett, Kelly L.'
'Walton, Paul H.'
'Fout, Alison R.'

_publ_section_title
;
 Exploring early transition metal coordination: a synthetic and
 computational study of tripodal ligand complexes.
;
_journal_issue 43
_journal_name_full 'Dalton transactions (Cambridge, England : 2003)'
_journal_page_first 16177
_journal_page_last 16182
_journal_paper_doi 10.1039/d5dt01888a
_journal_volume 54
_journal_year 2025
_chemical_formula_moiety 'C36 H48 Mo N7'
_chemical_formula_sum 'C36 H48 Mo N7'
_chemical_formula_weight 674.75
_space_group_crystal_system monoclinic
_space_group_IT_number 14
_space_group_name_Hall '-P 2yn'
_space_group_name_H-M_alt 'P 1 21/n 1'
_atom_sites_solution_hydrogens geom
_atom_sites_solution_primary 'dual space'
_audit_creation_date 2025-06-04
_audit_creation_method
; 
Olex2 1.5 
(compiled 2025.05.31 svn.r86d253d1 for OlexSys, GUI svn.r7254) 
;
_audit_update_record
;
2025-08-07 deposited with the CCDC.	2025-09-30 downloaded from the CCDC.
;
_cell_angle_alpha 90
_cell_angle_beta 95.3340(17)
_cell_angle_gamma 90
_cell_formula_units_Z 4
_cell_length_a 10.7803(5)
_cell_length_b 20.8514(9)
_cell_length_c 14.1302(6)
_cell_measurement_reflns_used 9608
_cell_measurement_temperature 100(2)
_cell_measurement_theta_max 26.35
_cell_measurement_theta_min 2.43
_cell_volume 3162.5(2)
_computing_cell_refinement 'SAINT V8.38A (Bruker, 2018)'
_computing_data_collection 'APEX3 V2018.7-2 (Bruker, 2018)'
_computing_data_reduction
; 
SAINT V8.38A, XPREP v2014/2, (Bruker, 2018), SADABS V2016/2 
(Krause et al., 2015) 
;
_computing_molecular_graphics
; 
SHELXTL v2014-7 (Bruker, 2018), CrystalMaker v9.2.8 (CrystalMaker, 2016) 
;
_computing_publication_material 'XCIF V2014-2 (Bruker, 2018)'
_computing_structure_refinement 'SHELXL-2018-3 (Sheldrick, 2015a)'
_computing_structure_solution 'SHELXT-2014-5 (Sheldrick, 2015b)'
_diffrn_ambient_temperature 100(2)
_diffrn_detector 'Bruker APEX2 area detector'
_diffrn_detector_area_resol_mean 7.9
_diffrn_detector_type 'CCD area detector'
_diffrn_measured_fraction_theta_full 0.999
_diffrn_measured_fraction_theta_max 0.999
_diffrn_measurement_device 'Bruker D8 Venture/Photon II'
_diffrn_measurement_device_type 'Bruker SMART APEX2 area detector'
_diffrn_measurement_method 'profile data from \f and \w scans'
_diffrn_radiation_monochromator 'multilayer mirrors'
_diffrn_radiation_probe x-ray
_diffrn_radiation_source 'microfocus sealed tube'
_diffrn_radiation_type MoK\a
_diffrn_radiation_wavelength 0.71073
_diffrn_radiation_wavelength_id ed22fs
_diffrn_reflns_av_R_equivalents 0.0489
_diffrn_reflns_av_unetI/netI 0.0204
_diffrn_reflns_Laue_measured_fraction_full 0.999
_diffrn_reflns_Laue_measured_fraction_max 0.999
_diffrn_reflns_limit_h_max 13
_diffrn_reflns_limit_h_min -13
_diffrn_reflns_limit_k_max 26
_diffrn_reflns_limit_k_min -26
_diffrn_reflns_limit_l_max 17
_diffrn_reflns_limit_l_min -17
_diffrn_reflns_number 71092
_diffrn_reflns_point_group_measured_fraction_full 0.999
_diffrn_reflns_point_group_measured_fraction_max 0.999
_diffrn_reflns_theta_full 25.242
_diffrn_reflns_theta_max 26.379
_diffrn_reflns_theta_min 2.431
_diffrn_source 'microfocus sealed X-ray tube'
_diffrn_source_type 'Incoatec I\ms'
_exptl_absorpt_coefficient_mu 0.453
_exptl_absorpt_correction_T_max 0.7454
_exptl_absorpt_correction_T_min 0.7221
_exptl_absorpt_correction_type multi-scan
_exptl_absorpt_process_details 'SADABS V2016/2 (Krause et al., 2015)'
_exptl_crystal_colour red
_exptl_crystal_colour_primary red
_exptl_crystal_density_diffrn 1.417
_exptl_crystal_density_method 'not measured'
_exptl_crystal_description blade
_exptl_crystal_F_000 1420
_exptl_crystal_id ed22fs
_exptl_crystal_preparation
; 
The data crystal was mounted using oil (Paratone-N, Exxon) to a 
0.3 mm cryo-loop (Hampton Research) with the (-1 -4 4) scattering 
planes roughly normal to the spindle axis. 
;
_exptl_crystal_size_max 0.238
_exptl_crystal_size_mid 0.067
_exptl_crystal_size_min 0.059
_refine_diff_density_max 1.220
_refine_diff_density_min -0.599
_refine_diff_density_rms 0.078
_refine_ls_extinction_method none
_refine_ls_goodness_of_fit_ref 1.084
_refine_ls_hydrogen_treatment constr
_refine_ls_matrix_type full
_refine_ls_number_parameters 397
_refine_ls_number_reflns 6462
_refine_ls_number_restraints 0
_refine_ls_restrained_S_all 1.084
_refine_ls_R_factor_all 0.0408
_refine_ls_R_factor_gt 0.0371
_refine_ls_shift/su_max 0.001
_refine_ls_shift/su_mean 0.000
_refine_ls_structure_factor_coef Fsqd
_refine_ls_weighting_details 'w=1/[\s^2^(Fo^2^)+(0.0431P)^2^+5.8968P] where P=(Fo^2^+2Fc^2^)/3'
_refine_ls_weighting_scheme calc
_refine_ls_wR_factor_gt 0.0969
_refine_ls_wR_factor_ref 0.0992
_reflns_Friedel_coverage 0.000
_reflns_number_gt 5952
_reflns_number_total 6462
_reflns_threshold_expression 'I > 2\s(I)'
_cod_data_source_file d5dt01888a2.cif
_cod_data_source_block ed22fs
_cod_depositor_comments 'Adding full bibliography for 7719670--7719673.cif.'
_cod_database_code 7719673
_shelx_shelxl_version_number
;
2018/3
;
_shelx_space_group_comment
; 
The symmetry employed for this shelxl refinement is uniquely defined 
by the following loop, which should always be used as a source of 
symmetry information in preference to the above space-group names. 
They are only intended as comments. 
;
_shelx_estimated_absorpt_t_max 0.974
_shelx_estimated_absorpt_t_min 0.900
_exptl_absorpt_special_details none
_olex2_refinement_description
; 
1.a Ternary CH refined with riding coordinates: 
 C15(H15), C27(H27), C39(H39) 
1.b Secondary CH2 refined with riding coordinates: 
 C17(H17A,H17B), C16(H16A,H16B), C9(H9A,H9B), C19(H19A,H19B), C21(H21A,H21B), 
 C18(H18A,H18B), C20(H20A,H20B), C31(H31A,H31B), C33(H33A,H33B), 
C32(H32A,H32B), 
  C29(H29A,H29B), C30(H30A,H30B), C42(H42A,H42B), C28(H28A,H28B), C44(H44A, 
 H44B), C40(H40A,H40B), C43(H43A,H43B), C41(H41A,H41B) 
1.c Aromatic/amide H refined with riding coordinates: 
 C14(H14), C11(H11), C35(H35), C23(H23), C24(H24), C36(H36), C26(H26), 
 C12(H12), C38(H38) 
;
_olex2_submission_original_sample_id ed22fs
_olex2_submission_special_instructions
;
No special instructions were received
;

loop_
_space_group_symop_operation_xyz
'x, y, z'
'-x+1/2, y+1/2, -z+1/2'
'-x, -y, -z'
'x-1/2, -y-1/2, z-1/2'

loop_
_atom_site_label
_atom_site_type_symbol
_atom_site_fract_x
_atom_site_fract_y
_atom_site_fract_z
_atom_site_U_iso_or_equiv
_atom_site_adp_type
_atom_site_occupancy
_atom_site_site_symmetry_order
_atom_site_calc_flag
_atom_site_refinement_flags_posn
_atom_site_refinement_flags_adp
_atom_site_refinement_flags_occupancy
_atom_site_disorder_assembly
_atom_site_disorder_group
Mo1 Mo 0.28329(2) 0.22362(2) 0.46154(2) 0.01663(8) Uani 1 1 d . . . . .
N7 N 0.3611(2) 0.27348(10) 0.59236(16) 0.0198(4) Uani 1 1 d . . . . .
N6 N 0.3719(2) 0.28956(10) 0.36750(16) 0.0190(4) Uani 1 1 d . . . . .
N4 N 0.44533(19) 0.17039(10) 0.50804(15) 0.0184(4) Uani 1 1 d . . . . .
N8 N 0.1048(2) 0.27651(11) 0.44285(18) 0.0264(5) Uani 1 1 d . . . . .
C14 C 0.3631(2) 0.27200(12) 0.27875(19) 0.0212(5) Uani 1 1 d . . . . .
H14 H 0.395400 0.298386 0.232028 0.025 Uiso 1 1 calc R U . . .
N3 N 0.2626(2) 0.17722(10) 0.32617(16) 0.0204(4) Uani 1 1 d . . . . .
N5 N 0.1562(2) 0.16089(11) 0.52127(16) 0.0214(5) Uani 1 1 d . . . . .
C13 C 0.3044(2) 0.21267(13) 0.25285(19) 0.0211(5) Uani 1 1 d . . . . .
C37 C 0.0380(3) 0.18591(14) 0.52399(19) 0.0255(6) Uani 1 1 d . . . . .
C10 C 0.2351(3) 0.11786(13) 0.29031(19) 0.0230(5) Uani 1 1 d . . . . .
C11 C 0.2540(3) 0.11586(14) 0.1942(2) 0.0265(6) Uani 1 1 d . . . . .
H11 H 0.240050 0.080103 0.152937 0.032 Uiso 1 1 calc R U . . .
N2 N 0.2988(2) 0.06474(11) 0.43828(16) 0.0231(5) Uani 1 1 d . . . . .
C17 C 0.4767(3) 0.46541(13) 0.3639(2) 0.0284(6) Uani 1 1 d . . . . .
H17A H 0.436278 0.478368 0.421056 0.034 Uiso 1 1 calc R U . . .
H17B H 0.464432 0.500301 0.316478 0.034 Uiso 1 1 calc R U . . .
C22 C 0.4979(2) 0.11292(12) 0.49125(19) 0.0206(5) Uani 1 1 d . . . . .
C15 C 0.4383(2) 0.34943(12) 0.39508(18) 0.0193(5) Uani 1 1 d . . . . .
H15 H 0.406109 0.364359 0.455462 0.023 Uiso 1 1 calc R U . . .
C16 C 0.4165(3) 0.40415(13) 0.3230(2) 0.0243(6) Uani 1 1 d . . . . .
H16A H 0.452750 0.392692 0.263436 0.029 Uiso 1 1 calc R U . . .
H16B H 0.325934 0.411025 0.308022 0.029 Uiso 1 1 calc R U . . .
C35 C 0.0305(3) 0.08328(15) 0.5693(2) 0.0300(6) Uani 1 1 d . . . . .
H35 H 0.002812 0.043025 0.590716 0.036 Uiso 1 1 calc R U . . .
C9 C 0.2089(3) 0.06373(13) 0.35556(19) 0.0247(6) Uani 1 1 d . . . . .
H9A H 0.123659 0.068133 0.375522 0.030 Uiso 1 1 calc R U . . .
H9B H 0.214001 0.022333 0.321843 0.030 Uiso 1 1 calc R U . . .
C34 C 0.1508(3) 0.09780(13) 0.54653(19) 0.0247(6) Uani 1 1 d . . . . .
C23 C 0.6102(3) 0.10566(13) 0.5490(2) 0.0249(6) Uani 1 1 d . . . . .
H23 H 0.664641 0.069783 0.550452 0.030 Uiso 1 1 calc R U . . .
C27 C 0.3008(3) 0.32274(13) 0.64821(19) 0.0232(5) Uani 1 1 d . . . . .
H27 H 0.251852 0.351331 0.601775 0.028 Uiso 1 1 calc R U . . .
C25 C 0.5226(2) 0.19993(13) 0.57853(19) 0.0210(5) Uani 1 1 d . . . . .
C24 C 0.6265(3) 0.16123(13) 0.6038(2) 0.0260(6) Uani 1 1 d . . . . .
H24 H 0.694615 0.170867 0.649181 0.031 Uiso 1 1 calc R U . . .
C36 C -0.0408(3) 0.13818(16) 0.5549(2) 0.0306(6) Uani 1 1 d . . . . .
H36 H -0.126527 0.142712 0.564105 0.037 Uiso 1 1 calc R U . . .
C26 C 0.4733(2) 0.25419(13) 0.62177(19) 0.0217(5) Uani 1 1 d . . . . .
H26 H 0.521019 0.276277 0.671454 0.026 Uiso 1 1 calc R U . . .
C12 C 0.2974(3) 0.17624(14) 0.1698(2) 0.0261(6) Uani 1 1 d . . . . .
H12 H 0.317973 0.189721 0.108951 0.031 Uiso 1 1 calc R U . . .
C19 C 0.6397(3) 0.39878(14) 0.4581(2) 0.0280(6) Uani 1 1 d . . . . .
H19A H 0.606525 0.408860 0.519382 0.034 Uiso 1 1 calc R U . . .
H19B H 0.730518 0.391687 0.470460 0.034 Uiso 1 1 calc R U . . .
C38 C 0.0155(3) 0.24637(15) 0.4807(2) 0.0280(6) Uani 1 1 d . . . . .
H38 H -0.064974 0.265166 0.479030 0.034 Uiso 1 1 calc R U . . .
C21 C 0.4303(2) 0.06633(13) 0.42411(19) 0.0221(5) Uani 1 1 d . . . . .
H21A H 0.440676 0.079058 0.357803 0.027 Uiso 1 1 calc R U . . .
H21B H 0.466487 0.022996 0.434719 0.027 Uiso 1 1 calc R U . . .
C18 C 0.6162(3) 0.45541(14) 0.3906(2) 0.0301(6) Uani 1 1 d . . . . .
H18A H 0.658148 0.447634 0.332251 0.036 Uiso 1 1 calc R U . . .
H18B H 0.652249 0.494723 0.421295 0.036 Uiso 1 1 calc R U . . .
C20 C 0.5780(2) 0.33758(13) 0.4169(2) 0.0237(5) Uani 1 1 d . . . . .
H20A H 0.591904 0.302062 0.463174 0.028 Uiso 1 1 calc R U . . .
H20B H 0.615142 0.325330 0.358017 0.028 Uiso 1 1 calc R U . . .
C31 C 0.1372(3) 0.34123(17) 0.7611(3) 0.0414(8) Uani 1 1 d . . . . .
H31A H 0.083486 0.366561 0.714296 0.050 Uiso 1 1 calc R U . . .
H31B H 0.082659 0.319102 0.803343 0.050 Uiso 1 1 calc R U . . .
C33 C 0.2567(3) 0.05370(13) 0.53162(19) 0.0246(6) Uani 1 1 d . . . . .
H33A H 0.326186 0.061397 0.581216 0.030 Uiso 1 1 calc R U . . .
H33B H 0.229415 0.008601 0.536783 0.030 Uiso 1 1 calc R U . . .
C32 C 0.2089(3) 0.29138(15) 0.7087(2) 0.0352(7) Uani 1 1 d . . . . .
H32A H 0.254297 0.262524 0.755609 0.042 Uiso 1 1 calc R U . . .
H32B H 0.149309 0.265074 0.667714 0.042 Uiso 1 1 calc R U . . .
C29 C 0.3159(4) 0.41624(17) 0.7600(3) 0.0478(10) Uani 1 1 d . . . . .
H29A H 0.374242 0.443377 0.800743 0.057 Uiso 1 1 calc R U . . .
H29B H 0.270952 0.444192 0.711613 0.057 Uiso 1 1 calc R U . . .
C30 C 0.2243(3) 0.38593(15) 0.8196(2) 0.0303(6) Uani 1 1 d . . . . .
H30A H 0.175093 0.419830 0.847891 0.036 Uiso 1 1 calc R U . . .
H30B H 0.269688 0.361598 0.872091 0.036 Uiso 1 1 calc R U . . .
C39 C 0.0765(3) 0.33652(17) 0.3868(3) 0.0395(8) Uani 1 1 d . . . . .
H39 H 0.131963 0.336304 0.333867 0.047 Uiso 1 1 calc R U . . .
C42 C -0.0441(4) 0.45995(19) 0.3352(3) 0.0548(11) Uani 1 1 d . . . . .
H42A H -0.104323 0.465515 0.383342 0.066 Uiso 1 1 calc R U . . .
H42B H -0.051080 0.497701 0.292560 0.066 Uiso 1 1 calc R U . . .
C28 C 0.3898(3) 0.36542(16) 0.7103(3) 0.0417(9) Uani 1 1 d . . . . .
H28A H 0.448538 0.386730 0.670485 0.050 Uiso 1 1 calc R U . . .
H28B H 0.438834 0.338948 0.758424 0.050 Uiso 1 1 calc R U . . .
C44 C 0.1079(4) 0.39556(17) 0.4437(3) 0.0485(9) Uani 1 1 d . . . . .
H44A H 0.196603 0.393856 0.469122 0.058 Uiso 1 1 calc R U . . .
H44B H 0.056770 0.396924 0.498341 0.058 Uiso 1 1 calc R U . . .
C40 C -0.0581(4) 0.3405(2) 0.3402(3) 0.0522(10) Uani 1 1 d . . . . .
H40A H -0.116716 0.340880 0.390124 0.063 Uiso 1 1 calc R U . . .
H40B H -0.076525 0.302341 0.299683 0.063 Uiso 1 1 calc R U . . .
C43 C 0.0849(5) 0.4571(2) 0.3841(4) 0.0674(13) Uani 1 1 d . . . . .
H43A H 0.098802 0.494892 0.426167 0.081 Uiso 1 1 calc R U . . .
H43B H 0.145810 0.459075 0.335913 0.081 Uiso 1 1 calc R U . . .
C41 C -0.0761(5) 0.4017(2) 0.2794(3) 0.0681(14) Uani 1 1 d . . . . .
H41A H -0.023133 0.399212 0.225913 0.082 Uiso 1 1 calc R U . . .
H41B H -0.164042 0.404427 0.252277 0.082 Uiso 1 1 calc R U . . .

loop_
_atom_site_aniso_label
_atom_site_aniso_U_11
_atom_site_aniso_U_22
_atom_site_aniso_U_33
_atom_site_aniso_U_23
_atom_site_aniso_U_13
_atom_site_aniso_U_12
Mo1 0.01552(12) 0.01674(12) 0.01779(12) 0.00011(8) 0.00244(8) -0.00137(8)
N7 0.0221(11) 0.0176(10) 0.0204(11) -0.0004(8) 0.0057(9) -0.0010(8)
N6 0.0178(10) 0.0170(10) 0.0222(11) 0.0018(8) 0.0017(8) 0.0001(8)
N4 0.0170(10) 0.0174(10) 0.0209(11) -0.0016(8) 0.0027(8) -0.0010(8)
N8 0.0238(12) 0.0278(12) 0.0281(12) -0.0005(10) 0.0048(10) 0.0029(9)
C14 0.0207(13) 0.0214(13) 0.0214(13) 0.0041(10) 0.0024(10) 0.0015(10)
N3 0.0191(11) 0.0202(11) 0.0214(11) 0.0004(9) -0.0001(8) -0.0022(8)
N5 0.0196(11) 0.0237(11) 0.0216(11) -0.0018(9) 0.0047(9) -0.0041(9)
C13 0.0207(13) 0.0216(13) 0.0209(13) 0.0024(10) 0.0014(10) 0.0007(10)
C37 0.0223(13) 0.0332(15) 0.0215(13) -0.0058(11) 0.0042(10) -0.0035(11)
C10 0.0220(13) 0.0225(13) 0.0235(13) -0.0013(10) -0.0027(10) -0.0032(10)
C11 0.0308(15) 0.0254(14) 0.0226(13) -0.0034(11) -0.0011(11) -0.0030(11)
N2 0.0239(12) 0.0266(12) 0.0188(11) -0.0005(9) 0.0018(9) -0.0045(9)
C17 0.0353(16) 0.0202(13) 0.0299(15) 0.0025(11) 0.0047(12) -0.0032(11)
C22 0.0211(12) 0.0191(12) 0.0222(13) -0.0020(10) 0.0057(10) -0.0005(10)
C15 0.0206(13) 0.0181(12) 0.0196(12) -0.0004(10) 0.0042(10) -0.0018(10)
C16 0.0273(14) 0.0207(13) 0.0250(14) 0.0034(11) 0.0026(11) -0.0015(11)
C35 0.0343(16) 0.0315(15) 0.0254(14) -0.0026(12) 0.0095(12) -0.0121(12)
C9 0.0269(14) 0.0233(13) 0.0233(13) -0.0040(11) -0.0010(11) -0.0070(11)
C34 0.0285(14) 0.0256(13) 0.0202(13) -0.0011(10) 0.0039(11) -0.0085(11)
C23 0.0190(13) 0.0235(13) 0.0325(15) -0.0043(11) 0.0034(11) 0.0025(10)
C27 0.0284(14) 0.0207(13) 0.0209(13) -0.0008(10) 0.0055(11) 0.0058(11)
C25 0.0183(12) 0.0206(12) 0.0242(13) -0.0029(10) 0.0025(10) -0.0022(10)
C24 0.0172(13) 0.0268(14) 0.0335(15) -0.0051(12) -0.0005(11) -0.0007(11)
C36 0.0225(14) 0.0455(18) 0.0254(14) -0.0067(13) 0.0101(11) -0.0106(13)
C26 0.0227(13) 0.0201(12) 0.0221(13) -0.0014(10) 0.0009(10) -0.0028(10)
C12 0.0301(15) 0.0286(14) 0.0194(13) 0.0002(11) 0.0015(11) -0.0015(11)
C19 0.0217(14) 0.0301(15) 0.0323(15) -0.0001(12) 0.0028(11) -0.0067(11)
C38 0.0173(13) 0.0395(16) 0.0274(14) -0.0050(12) 0.0036(11) 0.0053(12)
C21 0.0232(13) 0.0196(12) 0.0235(13) -0.0021(10) 0.0026(10) 0.0007(10)
C18 0.0327(16) 0.0256(14) 0.0325(15) -0.0005(12) 0.0067(12) -0.0107(12)
C20 0.0193(13) 0.0233(13) 0.0288(14) 0.0026(11) 0.0043(10) -0.0020(10)
C31 0.0298(16) 0.0475(19) 0.050(2) -0.0232(16) 0.0195(15) -0.0097(14)
C33 0.0299(14) 0.0216(13) 0.0227(13) 0.0024(10) 0.0047(11) -0.0061(11)
C32 0.0310(16) 0.0328(16) 0.0446(18) -0.0145(14) 0.0192(14) -0.0111(13)
C29 0.049(2) 0.0317(17) 0.068(2) -0.0264(17) 0.0332(19) -0.0138(15)
C30 0.0307(15) 0.0347(16) 0.0269(15) -0.0107(12) 0.0097(12) 0.0000(12)
C39 0.0332(17) 0.0415(18) 0.0457(19) 0.0135(15) 0.0146(14) 0.0157(14)
C42 0.052(2) 0.050(2) 0.065(3) 0.025(2) 0.0153(19) 0.0261(19)
C28 0.0368(18) 0.0315(16) 0.062(2) -0.0247(16) 0.0294(16) -0.0156(14)
C44 0.047(2) 0.0402(19) 0.057(2) 0.0116(17) -0.0024(17) 0.0042(16)
C40 0.052(2) 0.063(2) 0.040(2) -0.0069(18) -0.0063(17) 0.0175(19)
C43 0.067(3) 0.045(2) 0.091(4) 0.029(2) 0.013(3) 0.013(2)
C41 0.070(3) 0.098(4) 0.036(2) 0.011(2) 0.0037(19) 0.047(3)

loop_
_atom_type_symbol
_atom_type_description
_atom_type_scat_dispersion_real
_atom_type_scat_dispersion_imag
_atom_type_scat_source
C C 0.0033 0.0016 'International Tables Vol C Tables 4.2.6.8 and 6.1.1.4'
H H 0.0000 0.0000 'International Tables Vol C Tables 4.2.6.8 and 6.1.1.4'
Mo Mo -1.6832 0.6857 'International Tables Vol C Tables 4.2.6.8 and 6.1.1.4'
N N 0.0061 0.0033 'International Tables Vol C Tables 4.2.6.8 and 6.1.1.4'

loop_
_exptl_crystal_face_index_h
_exptl_crystal_face_index_k
_exptl_crystal_face_index_l
_exptl_crystal_face_perp_dist
0.00 0.00 -1.00 0.0320
0.00 0.00 1.00 0.0330
0.00 1.00 0.00 0.0290
0.00 -1.00 0.00 0.0270
1.00 0.00 0.00 0.1160
-1.00 2.00 -2.00 0.0550
-1.00 -2.00 2.00 0.0460
1.00 -2.00 2.00 0.0650
1.00 2.00 -2.00 0.0660

loop_
_geom_angle_atom_site_label_1
_geom_angle_atom_site_label_2
_geom_angle_atom_site_label_3
_geom_angle
_geom_angle_site_symmetry_1
_geom_angle_site_symmetry_3
_geom_angle_publ_flag
N6 Mo1 N7 93.37(8) . . ?
N6 Mo1 N8 92.19(8) . . ?
N4 Mo1 N7 75.54(8) . . ?
N4 Mo1 N6 97.07(8) . . ?
N4 Mo1 N8 168.43(9) . . ?
N4 Mo1 N3 93.13(8) . . ?
N4 Mo1 N5 95.61(8) . . ?
N8 Mo1 N7 97.08(9) . . ?
N3 Mo1 N7 163.50(8) . . ?
N3 Mo1 N6 75.90(8) . . ?
N3 Mo1 N8 95.85(9) . . ?
N5 Mo1 N7 99.53(8) . . ?
N5 Mo1 N6 163.81(8) . . ?
N5 Mo1 N8 76.62(9) . . ?
N5 Mo1 N3 93.41(8) . . ?
C27 N7 Mo1 128.21(17) . . ?
C26 N7 Mo1 112.86(17) . . ?
C26 N7 C27 118.9(2) . . ?
C14 N6 Mo1 114.25(17) . . ?
C14 N6 C15 118.9(2) . . ?
C15 N6 Mo1 126.83(16) . . ?
C22 N4 Mo1 138.91(18) . . ?
C22 N4 C25 106.6(2) . . ?
C25 N4 Mo1 114.44(16) . . ?
C38 N8 Mo1 112.20(19) . . ?
C38 N8 C39 119.8(2) . . ?
C39 N8 Mo1 127.74(19) . . ?
N6 C14 H14 120.5 . . ?
N6 C14 C13 118.9(2) . . ?
C13 C14 H14 120.5 . . ?
C13 N3 Mo1 114.52(17) . . ?
C10 N3 Mo1 138.31(18) . . ?
C10 N3 C13 106.4(2) . . ?
C37 N5 Mo1 114.16(18) . . ?
C34 N5 Mo1 137.85(19) . . ?
C34 N5 C37 107.2(2) . . ?
N3 C13 C14 116.2(2) . . ?
N3 C13 C12 110.1(2) . . ?
C12 C13 C14 132.7(3) . . ?
N5 C37 C36 109.1(3) . . ?
N5 C37 C38 116.5(2) . . ?
C36 C37 C38 133.1(3) . . ?
N3 C10 C11 110.1(2) . . ?
N3 C10 C9 120.2(2) . . ?
C11 C10 C9 129.0(2) . . ?
C10 C11 H11 126.4 . . ?
C10 C11 C12 107.3(2) . . ?
C12 C11 H11 126.4 . . ?
C9 N2 C21 118.6(2) . . ?
C9 N2 C33 119.3(2) . . ?
C21 N2 C33 121.4(2) . . ?
H17A C17 H17B 108.1 . . ?
C16 C17 H17A 109.5 . . ?
C16 C17 H17B 109.5 . . ?
C16 C17 C18 110.7(2) . . ?
C18 C17 H17A 109.5 . . ?
C18 C17 H17B 109.5 . . ?
N4 C22 C23 110.2(2) . . ?
N4 C22 C21 119.8(2) . . ?
C23 C22 C21 129.8(2) . . ?
N6 C15 H15 106.9 . . ?
N6 C15 C16 114.5(2) . . ?
N6 C15 C20 111.2(2) . . ?
C16 C15 H15 106.9 . . ?
C20 C15 H15 106.9 . . ?
C20 C15 C16 110.0(2) . . ?
C17 C16 C15 109.8(2) . . ?
C17 C16 H16A 109.7 . . ?
C17 C16 H16B 109.7 . . ?
C15 C16 H16A 109.7 . . ?
C15 C16 H16B 109.7 . . ?
H16A C16 H16B 108.2 . . ?
C34 C35 H35 126.2 . . ?
C36 C35 H35 126.2 . . ?
C36 C35 C34 107.6(3) . . ?
C10 C9 H9A 109.8 . . ?
C10 C9 H9B 109.8 . . ?
N2 C9 C10 109.6(2) . . ?
N2 C9 H9A 109.8 . . ?
N2 C9 H9B 109.8 . . ?
H9A C9 H9B 108.2 . . ?
N5 C34 C35 109.4(3) . . ?
N5 C34 C33 120.3(2) . . ?
C35 C34 C33 129.5(3) . . ?
C22 C23 H23 126.6 . . ?
C24 C23 C22 106.9(2) . . ?
C24 C23 H23 126.6 . . ?
N7 C27 H27 107.1 . . ?
N7 C27 C32 110.1(2) . . ?
N7 C27 C28 115.3(2) . . ?
C32 C27 H27 107.1 . . ?
C32 C27 C28 109.7(2) . . ?
C28 C27 H27 107.1 . . ?
N4 C25 C24 110.0(2) . . ?
N4 C25 C26 116.3(2) . . ?
C24 C25 C26 132.5(3) . . ?
C23 C24 C25 106.3(2) . . ?
C23 C24 H24 126.9 . . ?
C25 C24 H24 126.9 . . ?
C37 C36 H36 126.6 . . ?
C35 C36 C37 106.8(3) . . ?
C35 C36 H36 126.6 . . ?
N7 C26 C25 118.9(2) . . ?
N7 C26 H26 120.5 . . ?
C25 C26 H26 120.5 . . ?
C13 C12 C11 106.0(2) . . ?
C13 C12 H12 127.0 . . ?
C11 C12 H12 127.0 . . ?
H19A C19 H19B 108.0 . . ?
C18 C19 H19A 109.3 . . ?
C18 C19 H19B 109.3 . . ?
C18 C19 C20 111.6(2) . . ?
C20 C19 H19A 109.3 . . ?
C20 C19 H19B 109.3 . . ?
N8 C38 C37 120.2(3) . . ?
N8 C38 H38 119.9 . . ?
C37 C38 H38 119.9 . . ?
N2 C21 C22 110.6(2) . . ?
N2 C21 H21A 109.5 . . ?
N2 C21 H21B 109.5 . . ?
C22 C21 H21A 109.5 . . ?
C22 C21 H21B 109.5 . . ?
H21A C21 H21B 108.1 . . ?
C17 C18 H18A 109.4 . . ?
C17 C18 H18B 109.4 . . ?
C19 C18 C17 111.2(2) . . ?
C19 C18 H18A 109.4 . . ?
C19 C18 H18B 109.4 . . ?
H18A C18 H18B 108.0 . . ?
C15 C20 H20A 109.9 . . ?
C15 C20 H20B 109.9 . . ?
C19 C20 C15 109.1(2) . . ?
C19 C20 H20A 109.9 . . ?
C19 C20 H20B 109.9 . . ?
H20A C20 H20B 108.3 . . ?
H31A C31 H31B 108.0 . . ?
C32 C31 H31A 109.3 . . ?
C32 C31 H31B 109.3 . . ?
C30 C31 H31A 109.3 . . ?
C30 C31 H31B 109.3 . . ?
C30 C31 C32 111.6(3) . . ?
N2 C33 C34 109.7(2) . . ?
N2 C33 H33A 109.7 . . ?
N2 C33 H33B 109.7 . . ?
C34 C33 H33A 109.7 . . ?
C34 C33 H33B 109.7 . . ?
H33A C33 H33B 108.2 . . ?
C27 C32 C31 111.5(3) . . ?
C27 C32 H32A 109.3 . . ?
C27 C32 H32B 109.3 . . ?
C31 C32 H32A 109.3 . . ?
C31 C32 H32B 109.3 . . ?
H32A C32 H32B 108.0 . . ?
H29A C29 H29B 108.0 . . ?
C30 C29 H29A 109.4 . . ?
C30 C29 H29B 109.4 . . ?
C30 C29 C28 111.4(3) . . ?
C28 C29 H29A 109.4 . . ?
C28 C29 H29B 109.4 . . ?
C31 C30 H30A 109.4 . . ?
C31 C30 H30B 109.4 . . ?
C29 C30 C31 111.2(3) . . ?
C29 C30 H30A 109.4 . . ?
C29 C30 H30B 109.4 . . ?
H30A C30 H30B 108.0 . . ?
N8 C39 H39 106.6 . . ?
N8 C39 C40 114.2(3) . . ?
C44 C39 N8 112.3(3) . . ?
C44 C39 H39 106.6 . . ?
C44 C39 C40 110.1(3) . . ?
C40 C39 H39 106.6 . . ?
H42A C42 H42B 107.9 . . ?
C43 C42 H42A 109.2 . . ?
C43 C42 H42B 109.2 . . ?
C41 C42 H42A 109.2 . . ?
C41 C42 H42B 109.2 . . ?
C41 C42 C43 112.1(3) . . ?
C27 C28 C29 109.9(3) . . ?
C27 C28 H28A 109.7 . . ?
C27 C28 H28B 109.7 . . ?
C29 C28 H28A 109.7 . . ?
C29 C28 H28B 109.7 . . ?
H28A C28 H28B 108.2 . . ?
C39 C44 H44A 109.2 . . ?
C39 C44 H44B 109.2 . . ?
C39 C44 C43 112.1(4) . . ?
H44A C44 H44B 107.9 . . ?
C43 C44 H44A 109.2 . . ?
C43 C44 H44B 109.2 . . ?
C39 C40 H40A 109.6 . . ?
C39 C40 H40B 109.6 . . ?
C39 C40 C41 110.4(4) . . ?
H40A C40 H40B 108.1 . . ?
C41 C40 H40A 109.6 . . ?
C41 C40 H40B 109.6 . . ?
C42 C43 C44 112.4(4) . . ?
C42 C43 H43A 109.1 . . ?
C42 C43 H43B 109.1 . . ?
C44 C43 H43A 109.1 . . ?
C44 C43 H43B 109.1 . . ?
H43A C43 H43B 107.9 . . ?
C42 C41 C40 111.9(3) . . ?
C42 C41 H41A 109.2 . . ?
C42 C41 H41B 109.2 . . ?
C40 C41 H41A 109.2 . . ?
C40 C41 H41B 109.2 . . ?
H41A C41 H41B 107.9 . . ?

loop_
_geom_bond_atom_site_label_1
_geom_bond_atom_site_label_2
_geom_bond_distance
_geom_bond_site_symmetry_2
_geom_bond_publ_flag
Mo1 N7 2.217(2) . ?
Mo1 N6 2.192(2) . ?
Mo1 N4 2.122(2) . ?
Mo1 N8 2.212(2) . ?
Mo1 N3 2.137(2) . ?
Mo1 N5 2.125(2) . ?
N7 C27 1.482(3) . ?
N7 C26 1.305(4) . ?
N6 C14 1.301(4) . ?
N6 C15 1.473(3) . ?
N4 C22 1.356(3) . ?
N4 C25 1.383(3) . ?
N8 C38 1.305(4) . ?
N8 C39 1.497(4) . ?
C14 H14 0.9500 . ?
C14 C13 1.422(4) . ?
N3 C13 1.382(3) . ?
N3 C10 1.360(3) . ?
N5 C37 1.381(4) . ?
N5 C34 1.366(4) . ?
C13 C12 1.394(4) . ?
C37 C36 1.404(4) . ?
C37 C38 1.413(4) . ?
C10 C11 1.392(4) . ?
C10 C9 1.501(4) . ?
C11 H11 0.9500 . ?
C11 C12 1.397(4) . ?
N2 C9 1.448(3) . ?
N2 C21 1.451(3) . ?
N2 C33 1.452(3) . ?
C17 H17A 0.9900 . ?
C17 H17B 0.9900 . ?
C17 C16 1.522(4) . ?
C17 C18 1.530(4) . ?
C22 C23 1.403(4) . ?
C22 C21 1.499(4) . ?
C15 H15 1.0000 . ?
C15 C16 1.533(4) . ?
C15 C20 1.529(4) . ?
C16 H16A 0.9900 . ?
C16 H16B 0.9900 . ?
C35 H35 0.9500 . ?
C35 C34 1.398(4) . ?
C35 C36 1.384(5) . ?
C9 H9A 0.9900 . ?
C9 H9B 0.9900 . ?
C34 C33 1.496(4) . ?
C23 H23 0.9500 . ?
C23 C24 1.396(4) . ?
C27 H27 1.0000 . ?
C27 C32 1.516(4) . ?
C27 C28 1.525(4) . ?
C25 C24 1.400(4) . ?
C25 C26 1.413(4) . ?
C24 H24 0.9500 . ?
C36 H36 0.9500 . ?
C26 H26 0.9500 . ?
C12 H12 0.9500 . ?
C19 H19A 0.9900 . ?
C19 H19B 0.9900 . ?
C19 C18 1.524(4) . ?
C19 C20 1.528(4) . ?
C38 H38 0.9500 . ?
C21 H21A 0.9900 . ?
C21 H21B 0.9900 . ?
C18 H18A 0.9900 . ?
C18 H18B 0.9900 . ?
C20 H20A 0.9900 . ?
C20 H20B 0.9900 . ?
C31 H31A 0.9900 . ?
C31 H31B 0.9900 . ?
C31 C32 1.527(4) . ?
C31 C30 1.513(4) . ?
C33 H33A 0.9900 . ?
C33 H33B 0.9900 . ?
C32 H32A 0.9900 . ?
C32 H32B 0.9900 . ?
C29 H29A 0.9900 . ?
C29 H29B 0.9900 . ?
C29 C30 1.496(4) . ?
C29 C28 1.535(4) . ?
C30 H30A 0.9900 . ?
C30 H30B 0.9900 . ?
C39 H39 1.0000 . ?
C39 C44 1.492(5) . ?
C39 C40 1.539(5) . ?
C42 H42A 0.9900 . ?
C42 H42B 0.9900 . ?
C42 C43 1.495(6) . ?
C42 C41 1.471(7) . ?
C28 H28A 0.9900 . ?
C28 H28B 0.9900 . ?
C44 H44A 0.9900 . ?
C44 H44B 0.9900 . ?
C44 C43 1.542(5) . ?
C40 H40A 0.9900 . ?
C40 H40B 0.9900 . ?
C40 C41 1.541(6) . ?
C43 H43A 0.9900 . ?
C43 H43B 0.9900 . ?
C41 H41A 0.9900 . ?
C41 H41B 0.9900 . ?

loop_
_geom_torsion_atom_site_label_1
_geom_torsion_atom_site_label_2
_geom_torsion_atom_site_label_3
_geom_torsion_atom_site_label_4
_geom_torsion
_geom_torsion_site_symmetry_1
_geom_torsion_site_symmetry_2
_geom_torsion_site_symmetry_3
_geom_torsion_site_symmetry_4
_geom_torsion_publ_flag
Mo1 N7 C27 C32 77.4(3) . . . . ?
Mo1 N7 C27 C28 -157.9(2) . . . . ?
Mo1 N7 C26 C25 -9.3(3) . . . . ?
Mo1 N6 C14 C13 -2.8(3) . . . . ?
Mo1 N6 C15 C16 -141.83(19) . . . . ?
Mo1 N6 C15 C20 92.8(2) . . . . ?
Mo1 N4 C22 C23 -179.0(2) . . . . ?
Mo1 N4 C22 C21 -3.3(4) . . . . ?
Mo1 N4 C25 C24 -179.75(18) . . . . ?
Mo1 N4 C25 C26 11.5(3) . . . . ?
Mo1 N8 C38 C37 -2.2(3) . . . . ?
Mo1 N8 C39 C44 -87.1(3) . . . . ?
Mo1 N8 C39 C40 146.6(2) . . . . ?
Mo1 N3 C13 C14 4.7(3) . . . . ?
Mo1 N3 C13 C12 174.64(18) . . . . ?
Mo1 N3 C10 C11 -171.3(2) . . . . ?
Mo1 N3 C10 C9 0.1(4) . . . . ?
Mo1 N5 C37 C36 173.64(18) . . . . ?
Mo1 N5 C37 C38 4.9(3) . . . . ?
Mo1 N5 C34 C35 -170.8(2) . . . . ?
Mo1 N5 C34 C33 -0.8(4) . . . . ?
N7 C27 C32 C31 -175.3(3) . . . . ?
N7 C27 C28 C29 177.1(3) . . . . ?
N6 C14 C13 N3 -1.2(4) . . . . ?
N6 C14 C13 C12 -168.4(3) . . . . ?
N6 C15 C16 C17 173.4(2) . . . . ?
N6 C15 C20 C19 -172.3(2) . . . . ?
N4 C22 C23 C24 0.2(3) . . . . ?
N4 C22 C21 N2 -41.5(3) . . . . ?
N4 C25 C24 C23 -1.7(3) . . . . ?
N4 C25 C26 N7 -1.1(4) . . . . ?
N8 C39 C44 C43 177.1(3) . . . . ?
N8 C39 C40 C41 -176.6(3) . . . . ?
C14 N6 C15 C16 38.4(3) . . . . ?
C14 N6 C15 C20 -87.0(3) . . . . ?
C14 C13 C12 C11 165.7(3) . . . . ?
N3 C13 C12 C11 -2.1(3) . . . . ?
N3 C10 C11 C12 1.1(3) . . . . ?
N3 C10 C9 N2 -43.7(3) . . . . ?
N5 C37 C36 C35 -1.1(3) . . . . ?
N5 C37 C38 N8 -1.7(4) . . . . ?
N5 C34 C33 N2 -44.1(3) . . . . ?
C13 N3 C10 C11 -2.4(3) . . . . ?
C13 N3 C10 C9 169.0(2) . . . . ?
C37 N5 C34 C35 -2.5(3) . . . . ?
C37 N5 C34 C33 167.5(2) . . . . ?
C10 N3 C13 C14 -167.2(2) . . . . ?
C10 N3 C13 C12 2.7(3) . . . . ?
C10 C11 C12 C13 0.6(3) . . . . ?
C11 C10 C9 N2 125.9(3) . . . . ?
C22 N4 C25 C24 1.9(3) . . . . ?
C22 N4 C25 C26 -166.9(2) . . . . ?
C22 C23 C24 C25 0.9(3) . . . . ?
C15 N6 C14 C13 177.0(2) . . . . ?
C16 C17 C18 C19 -55.0(3) . . . . ?
C16 C15 C20 C19 59.8(3) . . . . ?
C35 C34 C33 N2 123.7(3) . . . . ?
C9 C10 C11 C12 -169.3(3) . . . . ?
C9 N2 C21 C22 137.1(2) . . . . ?
C9 N2 C33 C34 -52.1(3) . . . . ?
C34 N5 C37 C36 2.2(3) . . . . ?
C34 N5 C37 C38 -166.6(2) . . . . ?
C34 C35 C36 C37 -0.4(3) . . . . ?
C23 C22 C21 N2 133.3(3) . . . . ?
C27 N7 C26 C25 169.3(2) . . . . ?
C25 N4 C22 C23 -1.3(3) . . . . ?
C25 N4 C22 C21 174.5(2) . . . . ?
C24 C25 C26 N7 -166.7(3) . . . . ?
C36 C37 C38 N8 -167.2(3) . . . . ?
C36 C35 C34 N5 1.8(3) . . . . ?
C36 C35 C34 C33 -167.0(3) . . . . ?
C26 N7 C27 C32 -101.0(3) . . . . ?
C26 N7 C27 C28 23.7(4) . . . . ?
C26 C25 C24 C23 164.6(3) . . . . ?
C38 N8 C39 C44 99.1(4) . . . . ?
C38 N8 C39 C40 -27.1(4) . . . . ?
C38 C37 C36 C35 165.1(3) . . . . ?
C21 N2 C9 C10 -52.4(3) . . . . ?
C21 N2 C33 C34 138.1(2) . . . . ?
C21 C22 C23 C24 -175.0(3) . . . . ?
C18 C17 C16 C15 57.6(3) . . . . ?
C18 C19 C20 C15 -57.3(3) . . . . ?
C20 C15 C16 C17 -60.6(3) . . . . ?
C20 C19 C18 C17 55.1(3) . . . . ?
C33 N2 C9 C10 137.5(2) . . . . ?
C33 N2 C21 C22 -53.0(3) . . . . ?
C32 C27 C28 C29 -58.0(4) . . . . ?
C32 C31 C30 C29 54.1(4) . . . . ?
C30 C31 C32 C27 -54.9(4) . . . . ?
C30 C29 C28 C27 58.3(4) . . . . ?
C39 N8 C38 C37 172.5(3) . . . . ?
C39 C44 C43 C42 53.2(5) . . . . ?
C39 C40 C41 C42 -56.5(5) . . . . ?
C28 C27 C32 C31 56.8(4) . . . . ?
C28 C29 C30 C31 -56.1(4) . . . . ?
C44 C39 C40 C41 56.0(4) . . . . ?
C40 C39 C44 C43 -54.5(4) . . . . ?
C43 C42 C41 C40 54.8(5) . . . . ?
C41 C42 C43 C44 -52.7(5) . . . . ?
